data_2019777
loop_
_publ_author_name
'Mnguni, Malitsatsi J.'
'Lemmerer, Andreas'

_publ_section_title
;
 A structural study of 4-aminoantipyrine and six of its Schiff base
 derivatives
;
_journal_coeditor_code FN3185
_journal_issue 2
_journal_name_full 'Acta Crystallographica Section C'
_journal_page_first
;
;
_journal_paper_doi 10.1107/S2053229614027247
_journal_volume 71
_journal_year 2015
_chemical_formula_iupac 'C11 H13 N3 O'
_chemical_formula_moiety 'C11 H13 N3 O'
_chemical_formula_sum 'C11 H13 N3 O'
_chemical_formula_weight 203.24
_chemical_name_systematic
;
4-Amino-1,5-dimethyl-2-phenyl-2,3-dihydro-1<i>H</i>-pyrazol-3-one
;
_space_group_crystal_system hexagonal
_space_group_IT_number 169
_symmetry_space_group_name_Hall 'P 61'
_symmetry_space_group_name_H-M 'P 61'
_audit_creation_method 'WinGX routine CIF_UPDATE'
_cell_angle_alpha 90
_cell_angle_beta 90
_cell_angle_gamma 120
_cell_formula_units_Z 6
_cell_length_a 7.45190(10)
_cell_length_b 7.45190(10)
_cell_length_c 31.8705(7)
_cell_measurement_reflns_used 5670
_cell_measurement_temperature 173(2)
_cell_measurement_theta_max 25.21
_cell_measurement_theta_min 3.16
_cell_volume 1532.69(4)
_computing_cell_refinement
;
SAINT-Plus (Bruker, 2007)
;
_computing_data_collection
;
APEX3 (Bruker, 2007)
;
_computing_data_reduction
;
SAINT-Plus (Bruker 2007)
;
_computing_molecular_graphics
;
ORTEP-3 for Windows (Farrugia, 2012) and DIAMOND (Brandenburg,
1999)
;
_computing_publication_material
;
WinGX (Farrugia, 2012) and PLATON (Spek, 2009)
;
_computing_structure_refinement
;
SHELXL2014 (Sheldrick, 2008)
;
_computing_structure_solution
;
SHELXS97 (Sheldrick, 2008)
;
_diffrn_ambient_temperature 173(2)
_diffrn_measured_fraction_theta_full 1
_diffrn_measured_fraction_theta_max 1
_diffrn_measurement_device_type 'Bruker D8 Venture Photon CMOS'
_diffrn_measurement_method '\w scans'
_diffrn_radiation_type MoK\a
_diffrn_radiation_wavelength 0.71073
_diffrn_reflns_av_R_equivalents 0.0305
_diffrn_reflns_limit_h_max 9
_diffrn_reflns_limit_h_min -9
_diffrn_reflns_limit_k_max 9
_diffrn_reflns_limit_k_min -9
_diffrn_reflns_limit_l_max 42
_diffrn_reflns_limit_l_min -42
_diffrn_reflns_number 13962
_diffrn_reflns_theta_full 25.242
_diffrn_reflns_theta_max 27.993
_diffrn_reflns_theta_min 1.278
_diffrn_standards_number 0
_exptl_absorpt_coefficient_mu 0.088
_exptl_absorpt_correction_T_max 0.96
_exptl_absorpt_correction_T_min 0.95
_exptl_absorpt_correction_type multi-scan
_exptl_absorpt_process_details
;
(SADABS; Sheldrick, 1996)
;
_exptl_crystal_colour colourless
_exptl_crystal_density_diffrn 1.321
_exptl_crystal_description prism
_exptl_crystal_F_000 648
_exptl_crystal_size_max 0.454
_exptl_crystal_size_mid 0.178
_exptl_crystal_size_min 0.152
_refine_diff_density_max 0.159
_refine_diff_density_min -0.151
_refine_ls_abs_structure_details
;
Flack x determined using 1076 quotients [(I+)-(I-)]/[(I+)+(I-)]
(Parsons <i>et al.</i>,  2013).
;
_refine_ls_abs_structure_Flack 0.2(10)
_refine_ls_extinction_method none
_refine_ls_goodness_of_fit_ref 1.072
_refine_ls_hydrogen_treatment mixed
_refine_ls_matrix_type full
_refine_ls_number_parameters 147
_refine_ls_number_reflns 2455
_refine_ls_number_restraints 1
_refine_ls_restrained_S_all 1.072
_refine_ls_R_factor_gt 0.033
_refine_ls_shift/su_max 0.026
_refine_ls_structure_factor_coef Fsqd
_refine_ls_weighting_details 'w=1/[\s^2^(Fo^2^)+(0.0536P)^2^+0.0558P] where P=(Fo^2^+2Fc^2^)/3'
_refine_ls_weighting_scheme calc
_refine_ls_wR_factor_ref 0.0832
_reflns_number_gt 2353
_reflns_number_total 2455
_reflns_threshold_expression 'I > 2\s(I)'
_cod_data_source_file fn3185sup1.cif
_cod_data_source_block I
_cod_original_cell_volume 1532.69(5)
_cod_database_code 2019777
_cod_database_fobs_code 2019777

loop_
_space_group_symop_operation_xyz
'x, y, z'
'-y, x-y, z+1/3'
'-x+y, -x, z+2/3'
'-x, -y, z+1/2'
'y, -x+y, z+5/6'
'x-y, x, z+1/6'

loop_
_atom_site_type_symbol
_atom_site_label
_atom_site_fract_x
_atom_site_fract_y
_atom_site_fract_z
_atom_site_U_iso_or_equiv
_atom_site_adp_type
_atom_site_calc_flag
_atom_site_occupancy
C C1 0.6930(4) 0.2346(4) 0.15103(7) 0.0282(5) Uani d 1
C C2 0.6318(4) 0.1598(4) 0.19357(8) 0.0305(5) Uani d 1
C C3 0.4930(4) 0.2136(4) 0.20641(7) 0.0291(5) Uani d 1
C C4 0.3883(4) 0.1794(4) 0.24802(8) 0.0384(6) Uani d 1
H H4A 0.4364 0.1081 0.2668 0.058 Uiso calc 1
H H4B 0.2379 0.0944 0.2443 0.058 Uiso calc 1
H H4C 0.4218 0.3133 0.2602 0.058 Uiso calc 1
C C5 0.2424(4) 0.2541(4) 0.16340(9) 0.0355(5) Uani d 1
H H5A 0.2387 0.3398 0.1405 0.053 Uiso calc 1
H H5B 0.1676 0.2648 0.1877 0.053 Uiso calc 1
H H5C 0.1768 0.1094 0.1542 0.053 Uiso calc 1
C C6 0.6124(4) 0.4585(4) 0.10609(7) 0.0271(5) Uani d 1
C C7 0.6249(4) 0.6488(4) 0.11171(9) 0.0332(5) Uani d 1
H H7 0.6065 0.6903 0.1388 0.04 Uiso calc 1
C C8 0.6649(4) 0.7790(4) 0.07719(10) 0.0403(6) Uani d 1
H H8 0.6741 0.91 0.0808 0.048 Uiso calc 1
C C9 0.6909(4) 0.7174(5) 0.03793(9) 0.0437(7) Uani d 1
H H9 0.7174 0.8059 0.0145 0.052 Uiso calc 1
C C10 0.6784(4) 0.5272(5) 0.03254(8) 0.0395(6) Uani d 1
H H10 0.6986 0.4867 0.0055 0.047 Uiso calc 1
C C11 0.6369(4) 0.3960(4) 0.06634(7) 0.0319(5) Uani d 1
H H11 0.625 0.2641 0.0625 0.038 Uiso calc 1
N N1 0.5751(3) 0.3231(3) 0.14030(6) 0.0280(4) Uani d 1
N N2 0.4599(3) 0.3271(4) 0.17519(6) 0.0291(4) Uani d 1
N N3 0.7274(4) 0.0677(5) 0.21505(9) 0.0508(7) Uani d 1
H H3A 0.675(5) -0.001(5) 0.2376(11) 0.036(8) Uiso d 1
H H3B 0.797(6) 0.040(5) 0.2010(11) 0.042(9) Uiso d 1
O O1 0.8267(3) 0.2302(3) 0.12882(6) 0.0356(4) Uani d 1

loop_
_atom_site_aniso_label
_atom_site_aniso_U_11
_atom_site_aniso_U_22
_atom_site_aniso_U_33
_atom_site_aniso_U_12
_atom_site_aniso_U_13
_atom_site_aniso_U_23
C1 0.0287(11) 0.0295(11) 0.0257(10) 0.0140(9) 0.0007(9) 0.0023(9)
C2 0.0296(12) 0.0312(11) 0.0265(11) 0.0121(10) 0.0026(9) 0.0047(9)
C3 0.0280(10) 0.0294(10) 0.0231(10) 0.0093(9) 0.0018(9) 0.0005(9)
C4 0.0437(14) 0.0404(14) 0.0260(12) 0.0172(11) 0.0086(11) 0.0020(11)
C5 0.0274(12) 0.0381(13) 0.0403(12) 0.0159(11) 0.0031(10) -0.0030(12)
C6 0.0222(10) 0.0326(12) 0.0254(10) 0.0130(9) -0.0011(9) 0.0018(9)
C7 0.0303(11) 0.0365(13) 0.0354(12) 0.0187(11) -0.0018(10) 0.0009(10)
C8 0.0312(12) 0.0366(13) 0.0546(16) 0.0181(11) -0.0011(12) 0.0111(13)
C9 0.0352(13) 0.0501(17) 0.0418(14) 0.0184(13) -0.0011(13) 0.0200(13)
C10 0.0365(14) 0.0532(16) 0.0260(11) 0.0203(12) -0.0026(11) 0.0054(12)
C11 0.0308(11) 0.0364(12) 0.0270(11) 0.0156(10) -0.0032(10) 0.0012(10)
N1 0.0305(10) 0.0345(10) 0.0225(8) 0.0189(8) 0.0030(7) 0.0025(8)
N2 0.0288(10) 0.0324(11) 0.0249(9) 0.0143(8) 0.0047(7) 0.0010(8)
N3 0.0520(15) 0.0734(19) 0.0419(14) 0.0425(15) 0.0166(13) 0.0307(15)
O1 0.0382(10) 0.0463(10) 0.0307(9) 0.0274(8) 0.0096(8) 0.0096(8)

loop_
_atom_type_symbol
_atom_type_description
_atom_type_scat_dispersion_real
_atom_type_scat_dispersion_imag
_atom_type_scat_source
C C 0.0033 0.0016 'International Tables Vol C Tables 4.2.6.8 and 6.1.1.4'
H H 0 0 'International Tables Vol C Tables 4.2.6.8 and 6.1.1.4'
N N 0.0061 0.0033 'International Tables Vol C Tables 4.2.6.8 and 6.1.1.4'
O O 0.0106 0.006 'International Tables Vol C Tables 4.2.6.8 and 6.1.1.4'

loop_
_geom_angle_atom_site_label_1
_geom_angle_atom_site_label_2
_geom_angle_atom_site_label_3
_geom_angle
O1 C1 N1 125.8(2)
O1 C1 C2 128.9(2)
N1 C1 C2 105.22(19)
C3 C2 N3 131.0(2)
C3 C2 C1 108.1(2)
N3 C2 C1 120.6(2)
C2 C3 N2 110.87(19)
C2 C3 C4 129.2(2)
N2 C3 C4 119.8(2)
C3 C4 H4A 109.5
C3 C4 H4B 109.5
H4A C4 H4B 109.5
C3 C4 H4C 109.5
H4A C4 H4C 109.5
H4B C4 H4C 109.5
N2 C5 H5A 109.5
N2 C5 H5B 109.5
H5A C5 H5B 109.5
N2 C5 H5C 109.5
H5A C5 H5C 109.5
H5B C5 H5C 109.5
C7 C6 C11 120.5(2)
C7 C6 N1 121.2(2)
C11 C6 N1 118.3(2)
C6 C7 C8 119.4(3)
C6 C7 H7 120.3
C8 C7 H7 120.3
C9 C8 C7 120.0(3)
C9 C8 H8 120
C7 C8 H8 120
C8 C9 C10 120.3(2)
C8 C9 H9 119.8
C10 C9 H9 119.8
C11 C10 C9 120.3(3)
C11 C10 H10 119.9
C9 C10 H10 119.9
C10 C11 C6 119.5(2)
C10 C11 H11 120.2
C6 C11 H11 120.2
C1 N1 N2 110.69(18)
C1 N1 C6 125.93(19)
N2 N1 C6 119.71(19)
C3 N2 N1 104.66(18)
C3 N2 C5 116.7(2)
N1 N2 C5 110.97(18)
C2 N3 H3A 121(2)
C2 N3 H3B 115(2)
H3A N3 H3B 119(3)

loop_
_geom_bond_atom_site_label_1
_geom_bond_atom_site_label_2
_geom_bond_distance
C1 O1 1.236(3)
C1 N1 1.380(3)
C1 C2 1.450(3)
C2 C3 1.346(3)
C2 N3 1.391(4)
C3 N2 1.405(3)
C3 C4 1.495(3)
C4 H4A 0.98
C4 H4B 0.98
C4 H4C 0.98
C5 N2 1.477(3)
C5 H5A 0.98
C5 H5B 0.98
C5 H5C 0.98
C6 C7 1.385(4)
C6 C11 1.393(3)
C6 N1 1.416(3)
C7 C8 1.397(4)
C7 H7 0.95
C8 C9 1.380(5)
C8 H8 0.95
C9 C10 1.384(5)
C9 H9 0.95
C10 C11 1.382(4)
C10 H10 0.95
C11 H11 0.95
N1 N2 1.414(3)
N3 H3A 0.86(4)
N3 H3B 0.79(4)

loop_
_geom_hbond_atom_site_label_D
_geom_hbond_atom_site_label_H
_geom_hbond_atom_site_label_A
_geom_hbond_site_symmetry_A
_geom_hbond_distance_DH
_geom_hbond_distance_HA
_geom_hbond_distance_DA
_geom_hbond_angle_DHA
N3 H3A O1 6_545 0.86(4) 2.15(4) 2.999(3) 170(3)

loop_
_geom_torsion_atom_site_label_1
_geom_torsion_atom_site_label_2
_geom_torsion_atom_site_label_3
_geom_torsion_atom_site_label_4
_geom_torsion
O1 C1 C2 C3 174.7(3)
N1 C1 C2 C3 -2.7(3)
O1 C1 C2 N3 -0.1(4)
N1 C1 C2 N3 -177.5(2)
N3 C2 C3 N2 172.3(3)
C1 C2 C3 N2 -1.7(3)
N3 C2 C3 C4 -3.7(5)
C1 C2 C3 C4 -177.8(3)
C11 C6 C7 C8 -0.8(4)
N1 C6 C7 C8 179.1(2)
C6 C7 C8 C9 0.2(4)
C7 C8 C9 C10 -0.3(4)
C8 C9 C10 C11 0.9(4)
C9 C10 C11 C6 -1.5(4)
C7 C6 C11 C10 1.4(4)
N1 C6 C11 C10 -178.4(2)
O1 C1 N1 N2 -171.4(2)
C2 C1 N1 N2 6.1(3)
O1 C1 N1 C6 -13.3(4)
C2 C1 N1 C6 164.3(2)
C7 C6 N1 C1 -127.3(3)
C11 C6 N1 C1 52.5(3)
C7 C6 N1 N2 29.0(3)
C11 C6 N1 N2 -151.1(2)
C2 C3 N2 N1 5.3(3)
C4 C3 N2 N1 -178.2(2)
C2 C3 N2 C5 128.4(2)
C4 C3 N2 C5 -55.1(3)
C1 N1 N2 C3 -7.1(3)
C6 N1 N2 C3 -166.8(2)
C1 N1 N2 C5 -133.8(2)
C6 N1 N2 C5 66.6(3)
